data_2228749
loop_
_publ_author_name
'Derikvand, Zohreh'
'Olmstead, Marilyn M.'

_publ_section_title
;
 Bis(2,9-dimethyl-1,10-phenanthrolin-1-ium) hydrogen
 (<i>S</i>,<i>S</i>)-tartrate nonahydrate
;
_journal_coeditor_code HG2765
_journal_issue 1
_journal_name_full 'Acta Crystallographica Section E'
_journal_page_first o87
_journal_page_last o88
_journal_paper_doi 10.1107/S160053681005110X
_journal_volume 67
_journal_year 2011
_chemical_formula_iupac '2C14 H13 N2 +, 2C4 H5 O6 -, 9H2 O'
_chemical_formula_moiety '2(C14 H13 N2 +), 2(C4 H5 O6 -), 9(H2 O)'
_chemical_formula_sum 'C36 H54 N4 O21'
_chemical_formula_weight 878.83
_chemical_melting_point 523
_chemical_name_common 2([neocuproineH+][hydrogen-D-tartrate-])nonahydrate
_chemical_name_systematic
;
Bis(2,9-dimethyl-1,10-phenanthrolin-1-ium) hydrogen
(<i>S</i>,<i>S</i>)-tartrate nonahydrate
;
_space_group_IT_number 19
_symmetry_cell_setting orthorhombic
_symmetry_space_group_name_Hall 'P 2ac 2ab'
_symmetry_space_group_name_H-M 'P 21 21 21'
_atom_sites_solution_hydrogens geom
_atom_sites_solution_primary direct
_atom_sites_solution_secondary difmap
_audit_creation_method SHELXL-97
_cell_angle_alpha 90.00
_cell_angle_beta 90.00
_cell_angle_gamma 90.00
_cell_formula_units_Z 4
_cell_length_a 7.0927(5)
_cell_length_b 23.3998(15)
_cell_length_c 24.9335(16)
_cell_measurement_reflns_used 7481
_cell_measurement_temperature 90(2)
_cell_measurement_theta_max 30.5
_cell_measurement_theta_min 3.0
_cell_volume 4138.2(5)
_computing_cell_refinement 'SAINT (Bruker, 2009)'
_computing_data_collection 'APEX2 (Bruker, 2009)'
_computing_data_reduction 'SAINT (Bruker, 2009)'
_computing_molecular_graphics 'SHELXTL (Sheldrick, 2008)'
_computing_publication_material 'SHELXL97 (Sheldrick, 2008)'
_computing_structure_refinement 'SHELXL97 (Sheldrick, 2008)'
_computing_structure_solution 'SHELXS97 (Sheldrick, 2008)'
_diffrn_ambient_temperature 90(2)
_diffrn_detector_area_resol_mean 8.3
_diffrn_measured_fraction_theta_full 0.999
_diffrn_measured_fraction_theta_max 0.999
_diffrn_measurement_device_type 'Bruker APEXII'
_diffrn_measurement_method \w
_diffrn_radiation_monochromator graphite
_diffrn_radiation_source 'fine-focus sealed tube'
_diffrn_radiation_type MoK\a
_diffrn_radiation_wavelength 0.71073
_diffrn_reflns_av_R_equivalents 0.0966
_diffrn_reflns_av_sigmaI/netI 0.0602
_diffrn_reflns_limit_h_max 10
_diffrn_reflns_limit_h_min -10
_diffrn_reflns_limit_k_max 33
_diffrn_reflns_limit_k_min -32
_diffrn_reflns_limit_l_max 35
_diffrn_reflns_limit_l_min -35
_diffrn_reflns_number 49446
_diffrn_reflns_theta_full 30.51
_diffrn_reflns_theta_max 30.51
_diffrn_reflns_theta_min 2.60
_exptl_absorpt_coefficient_mu 0.117
_exptl_absorpt_correction_T_max 0.994
_exptl_absorpt_correction_T_min 0.975
_exptl_absorpt_correction_type multi-scan
_exptl_absorpt_process_details '(SADABS; Sheldrick, 1996)'
_exptl_crystal_colour colorless
_exptl_crystal_density_diffrn 1.411
_exptl_crystal_density_method 'not measured'
_exptl_crystal_description needle
_exptl_crystal_F_000 1864
_exptl_crystal_size_max 0.53
_exptl_crystal_size_mid 0.06
_exptl_crystal_size_min 0.05
_refine_diff_density_max 0.473
_refine_diff_density_min -0.457
_refine_ls_extinction_method none
_refine_ls_goodness_of_fit_ref 1.252
_refine_ls_hydrogen_treatment mixed
_refine_ls_matrix_type full
_refine_ls_number_parameters 611
_refine_ls_number_reflns 7023
_refine_ls_number_restraints 111
_refine_ls_restrained_S_all 1.244
_refine_ls_R_factor_all 0.1026
_refine_ls_R_factor_gt 0.0896
_refine_ls_shift/su_max 0.001
_refine_ls_shift/su_mean 0.000
_refine_ls_structure_factor_coef Fsqd
_refine_ls_weighting_details 'calc w=1/[\s^2^(Fo^2^)+(0.0387P)^2^+8.4022P] where P=(Fo^2^+2Fc^2^)/3'
_refine_ls_weighting_scheme calc
_refine_ls_wR_factor_gt 0.1685
_refine_ls_wR_factor_ref 0.1731
_reflns_number_gt 6177
_reflns_number_total 7023
_reflns_threshold_expression I>2\s(I)
_cod_data_source_file hg2765.cif
_cod_data_source_block I
_cod_database_code 2228749
_cod_database_fobs_code 2228749

loop_
_symmetry_equiv_pos_as_xyz
'x, y, z'
'-x+1/2, -y, z+1/2'
'x+1/2, -y+1/2, -z'
'-x, y+1/2, -z+1/2'

loop_
_atom_site_type_symbol
_atom_site_label
_atom_site_fract_x
_atom_site_fract_y
_atom_site_fract_z
_atom_site_U_iso_or_equiv
_atom_site_adp_type
_atom_site_calc_flag
_atom_site_refinement_flags
_atom_site_occupancy
_atom_site_disorder_assembly
_atom_site_disorder_group
N N1 0.0327(5) 0.46527(16) 0.33329(14) 0.0095(7) Uani d . 1 . .
N N2 0.0442(6) 0.56743(15) 0.38606(15) 0.0099(7) Uani d . 1 . .
H H2A 0.0154 0.5648 0.3518 0.012 Uiso calc R 1 . .
C C1 0.0288(7) 0.41562(18) 0.30782(18) 0.0117(8) Uani d . 1 . .
C C2 0.0453(7) 0.36264(18) 0.33514(18) 0.0113(8) Uani d . 1 . .
H H2 0.0373 0.3279 0.3156 0.014 Uiso calc R 1 . .
C C3 0.0728(7) 0.36145(19) 0.38948(18) 0.0123(9) Uani d . 1 . .
H H3 0.0835 0.3262 0.4080 0.015 Uiso calc R 1 . .
C C4 0.0850(7) 0.41442(18) 0.41757(18) 0.0109(8) Uani d . 1 . .
C C5 0.1207(7) 0.4176(2) 0.47412(18) 0.0134(9) Uani d . 1 . .
H H5 0.1305 0.3834 0.4946 0.016 Uiso calc R 1 . .
C C6 0.1406(7) 0.4690(2) 0.49855(19) 0.0163(9) Uani d . 1 . .
H H6 0.1709 0.4705 0.5356 0.020 Uiso calc R 1 . .
C C7 0.1163(7) 0.52117(19) 0.46895(18) 0.0117(8) Uani d . 1 . .
C C8 0.1368(8) 0.5760(2) 0.49209(19) 0.0172(10) Uani d . 1 . .
H H8 0.1722 0.5795 0.5287 0.021 Uiso calc R 1 . .
C C9 0.1059(7) 0.62418(19) 0.46203(19) 0.0154(9) Uani d . 1 . .
H H9 0.1173 0.6608 0.4781 0.018 Uiso calc R 1 . .
C C10 0.0575(6) 0.61955(18) 0.40778(18) 0.0105(8) Uani d . 1 . .
C C11 0.0611(7) 0.46398(18) 0.38698(17) 0.0101(8) Uani d . 1 . .
C C12 0.0728(6) 0.51851(18) 0.41399(17) 0.0098(8) Uani d . 1 . .
C C13 0.0119(7) 0.4179(2) 0.24814(18) 0.0138(9) Uani d . 1 . .
H H13A -0.0464 0.4542 0.2376 0.021 Uiso calc R 1 . .
H H13B -0.0664 0.3861 0.2357 0.021 Uiso calc R 1 . .
H H13C 0.1376 0.4150 0.2320 0.021 Uiso calc R 1 . .
C C14 0.0211(7) 0.67108(18) 0.37334(19) 0.0125(9) Uani d . 1 . .
H H14A 0.0576 0.6627 0.3363 0.019 Uiso calc R 1 . .
H H14B 0.0953 0.7034 0.3867 0.019 Uiso calc R 1 . .
H H14C -0.1132 0.6807 0.3746 0.019 Uiso calc R 1 . .
N N3 0.5130(5) 0.01878(15) 0.17341(15) 0.0100(7) Uani d . 1 . .
N N4 0.4445(6) -0.07881(15) 0.11789(14) 0.0092(7) Uani d . 1 . .
H H4C 0.4710 -0.0784 0.1524 0.011 Uiso calc R 1 . .
C C15 0.5497(7) 0.06682(19) 0.20033(19) 0.0124(9) Uani d . 1 . .
C C16 0.5333(7) 0.12188(18) 0.1758(2) 0.0143(9) Uani d . 1 . .
H H16 0.5585 0.1553 0.1962 0.017 Uiso calc R 1 . .
C C17 0.4817(7) 0.1269(2) 0.1230(2) 0.0151(9) Uani d . 1 . .
H H17 0.4715 0.1633 0.1065 0.018 Uiso calc R 1 . .
C C18 0.4442(7) 0.07635(19) 0.09370(19) 0.0135(9) Uani d . 1 . .
C C19 0.3935(7) 0.0763(2) 0.0377(2) 0.0168(10) Uani d . 1 . .
H H19 0.3816 0.1117 0.0193 0.020 Uiso calc R 1 . .
C C20 0.3627(8) 0.0273(2) 0.0110(2) 0.0195(10) Uani d . 1 . .
H H20 0.3306 0.0286 -0.0260 0.023 Uiso calc R 1 . .
C C21 0.3776(7) -0.0270(2) 0.03751(19) 0.0155(9) Uani d . 1 . .
C C22 0.3541(7) -0.0806(2) 0.01155(18) 0.0150(9) Uani d . 1 . .
H H22 0.3215 -0.0817 -0.0254 0.018 Uiso calc R 1 . .
C C23 0.3776(7) -0.13030(19) 0.03872(18) 0.0125(9) Uani d . 1 . .
H H23 0.3621 -0.1658 0.0207 0.015 Uiso calc R 1 . .
C C24 0.4246(7) -0.12946(19) 0.09344(18) 0.0115(8) Uani d . 1 . .
C C25 0.4603(7) 0.02428(19) 0.12140(18) 0.0120(8) Uani d . 1 . .
C C26 0.4256(7) -0.02800(19) 0.09198(18) 0.0115(8) Uani d . 1 . .
C C27 0.6064(8) 0.0606(2) 0.25742(19) 0.0164(10) Uani d . 1 . .
H H27A 0.6325 0.0204 0.2652 0.025 Uiso calc R 1 . .
H H27B 0.5042 0.0741 0.2806 0.025 Uiso calc R 1 . .
H H27C 0.7201 0.0834 0.2641 0.025 Uiso calc R 1 . .
C C28 0.4518(7) -0.18329(17) 0.12542(18) 0.0116(8) Uani d . 1 . .
H H28A 0.5132 -0.1741 0.1596 0.017 Uiso calc R 1 . .
H H28B 0.5311 -0.2099 0.1051 0.017 Uiso calc R 1 . .
H H28C 0.3290 -0.2009 0.1324 0.017 Uiso calc R 1 . .
O O1 0.0522(5) 0.35066(13) 0.12922(12) 0.0088(6) Uani d . 1 . .
H H1 -0.088(8) 0.353(2) 0.129(2) 0.011 Uiso d . 1 . .
O O2 0.0346(4) 0.28017(13) 0.18981(13) 0.0101(6) Uani d . 1 . .
O O3 0.4033(5) 0.25951(12) 0.18514(12) 0.0094(6) Uani d . 1 . .
H H3B 0.5020 0.2671 0.2023 0.011 Uiso calc R 1 . .
O O4 0.3405(5) 0.26187(13) 0.07110(13) 0.0101(6) Uani d . 1 . .
H H4 0.2505 0.2719 0.0513 0.012 Uiso calc R 1 . .
O O5 0.7038(4) 0.35075(13) 0.12500(13) 0.0096(6) Uani d . 1 . .
O O6 0.7107(5) 0.27534(13) 0.07009(13) 0.0110(6) Uani d . 1 . .
C C29 0.1247(6) 0.31162(17) 0.16055(16) 0.0068(8) Uani d U 1 . .
C C30 0.3399(6) 0.30930(18) 0.15785(16) 0.0059(7) Uani d U 1 . .
H H30 0.3918 0.3436 0.1766 0.007 Uiso calc R 1 . .
C C31 0.4082(6) 0.30995(18) 0.09990(16) 0.0068(8) Uani d U 1 . .
H H31 0.3597 0.3454 0.0822 0.008 Uiso calc R 1 . .
C C32 0.6237(6) 0.31068(17) 0.09741(16) 0.0062(7) Uani d U 1 . .
O O7 -0.4298(4) 0.13513(13) 0.38098(13) 0.0088(6) Uani d U 1 . .
H H7 -0.557(9) 0.132(2) 0.377(2) 0.011 Uiso d . 1 . .
O O8 -0.4525(5) 0.19870(13) 0.31384(13) 0.0102(6) Uani d U 1 . .
O O9 -0.0879(5) 0.22177(13) 0.31636(12) 0.0101(6) Uani d U 1 . .
H H9C 0.0058 0.2126 0.2976 0.012 Uiso calc R 1 . .
O O10 -0.1366(5) 0.22847(13) 0.43072(13) 0.0096(6) Uani d U 1 . .
H H10A -0.2398 0.2219 0.4460 0.012 Uiso calc R 1 . .
O O11 0.2185(4) 0.13303(13) 0.38332(12) 0.0077(6) Uani d U 1 . .
O O12 0.2307(5) 0.21666(13) 0.42670(13) 0.0112(6) Uani d U 1 . .
C C33 -0.3603(6) 0.17098(17) 0.34588(17) 0.0073(8) Uani d U 1 . .
C C34 -0.1458(6) 0.17432(17) 0.34727(17) 0.0061(7) Uani d U 1 . .
H H34 -0.0937 0.1389 0.3305 0.007 Uiso calc R 1 . .
C C35 -0.0721(6) 0.17825(17) 0.40533(17) 0.0059(7) Uani d U 1 . .
H H35 -0.1189 0.1444 0.4259 0.007 Uiso calc R 1 . .
C C36 0.1436(6) 0.17735(18) 0.40528(16) 0.0066(8) Uani d U 1 . .
O O1W -0.0728(6) 0.58367(14) 0.27904(14) 0.0177(7) Uani d D 1 . .
H H1A -0.076(9) 0.5612(18) 0.2511(15) 0.021 Uiso d D 1 . .
H H1B -0.132(8) 0.6140(15) 0.268(2) 0.021 Uiso d D 1 . .
O O2W 0.1114(5) 0.03182(14) 0.33319(14) 0.0173(7) Uani d D 1 . .
H H2C 0.153(8) 0.0565(14) 0.3558(16) 0.021 Uiso d D 1 . .
H H2D 0.1089 0.0003 0.3521 0.021 Uiso d D 1 . .
O O3W 0.5757(5) 0.45505(14) 0.16602(14) 0.0161(7) Uani d D 1 . .
H H3C 0.599(8) 0.4224(14) 0.151(2) 0.019 Uiso d D 1 . .
H H3D 0.466(5) 0.464(2) 0.153(2) 0.019 Uiso d D 1 . .
O O4W -0.4478(5) 0.21368(13) 0.48609(12) 0.0100(6) Uani d D 1 . .
H H4A -0.479(7) 0.2357(18) 0.5126(14) 0.012 Uiso d D 1 . .
H H4B -0.550(5) 0.215(2) 0.4667(17) 0.012 Uiso d D 1 . .
O O5W 0.2110(5) 0.18871(13) 0.25895(12) 0.0090(6) Uani d D 1 . .
H H5A 0.229(7) 0.2143(17) 0.2344(14) 0.011 Uiso d D 1 . .
H H5B 0.307(5) 0.195(2) 0.2797(17) 0.011 Uiso d D 1 . .
O O6W 0.0447(5) 0.29367(14) 0.01471(13) 0.0112(6) Uani d D 1 . .
H H6A 0.035(8) 0.2697(17) -0.0118(14) 0.013 Uiso d D 1 . .
H H6B -0.064(4) 0.293(2) 0.0301(19) 0.013 Uiso d D 1 . .
O O7W 0.4713(5) -0.10319(14) 0.22815(13) 0.0143(7) Uani d D 1 . .
H H7A 0.453(8) -0.0775(16) 0.2527(17) 0.017 Uiso d D 1 . .
H H7B 0.407(7) -0.1320(15) 0.240(2) 0.017 Uiso d D 1 . .
O O8W -0.2016(5) -0.03301(14) 0.37713(14) 0.0153(7) Uani d D 1 . .
H H8A -0.146(7) -0.0662(12) 0.378(2) 0.018 Uiso d D 1 . .
H H8B -0.108(5) -0.0129(18) 0.365(2) 0.018 Uiso d D 1 . .
O O9W -0.3015(5) 0.28971(14) 0.24357(12) 0.0105(6) Uani d D 1 . .
H H9A -0.200(5) 0.286(2) 0.2251(18) 0.013 Uiso d D 1 . .
H H9B -0.283(8) 0.2656(18) 0.2694(14) 0.013 Uiso d D 1 . .

loop_
_atom_site_aniso_label
_atom_site_aniso_U_11
_atom_site_aniso_U_22
_atom_site_aniso_U_33
_atom_site_aniso_U_12
_atom_site_aniso_U_13
_atom_site_aniso_U_23
N1 0.0071(16) 0.0114(17) 0.0099(16) -0.0012(14) -0.0031(14) -0.0001(13)
N2 0.0111(17) 0.0084(17) 0.0102(16) -0.0026(14) -0.0035(15) -0.0004(13)
C1 0.012(2) 0.009(2) 0.015(2) 0.0000(17) 0.0034(17) -0.0036(16)
C2 0.014(2) 0.0051(18) 0.015(2) 0.0008(16) -0.0018(18) -0.0039(15)
C3 0.013(2) 0.011(2) 0.0127(19) -0.0005(17) -0.0035(18) 0.0029(16)
C4 0.010(2) 0.011(2) 0.0119(19) 0.0030(17) 0.0004(16) 0.0020(15)
C5 0.015(2) 0.014(2) 0.012(2) 0.0048(18) -0.0010(18) 0.0074(16)
C6 0.018(2) 0.019(2) 0.012(2) 0.001(2) -0.0013(19) 0.0028(18)
C7 0.010(2) 0.013(2) 0.0119(19) -0.0019(17) -0.0003(17) 0.0003(16)
C8 0.019(2) 0.019(2) 0.013(2) -0.001(2) -0.0055(19) -0.0060(18)
C9 0.019(2) 0.010(2) 0.017(2) 0.0022(18) -0.005(2) -0.0097(17)
C10 0.0056(19) 0.011(2) 0.015(2) -0.0015(16) -0.0013(17) 0.0000(16)
C11 0.012(2) 0.0079(19) 0.0100(19) 0.0017(16) 0.0003(17) -0.0007(15)
C12 0.007(2) 0.010(2) 0.0118(19) -0.0013(16) 0.0012(16) -0.0010(15)
C13 0.021(2) 0.011(2) 0.0097(18) 0.0004(18) 0.0034(17) -0.0036(16)
C14 0.008(2) 0.0073(19) 0.022(2) -0.0009(16) -0.0018(18) -0.0030(17)
N3 0.0077(17) 0.0094(17) 0.0130(17) 0.0006(13) -0.0016(14) -0.0025(14)
N4 0.0122(18) 0.0065(16) 0.0089(16) -0.0011(14) -0.0017(15) -0.0023(13)
C15 0.010(2) 0.011(2) 0.017(2) -0.0013(17) 0.0069(18) -0.0055(16)
C16 0.015(2) 0.0040(19) 0.024(2) 0.0016(16) 0.011(2) -0.0054(16)
C17 0.009(2) 0.009(2) 0.027(2) 0.0023(16) 0.0029(19) -0.0036(18)
C18 0.011(2) 0.009(2) 0.021(2) 0.0006(17) 0.0056(19) 0.0014(17)
C19 0.011(2) 0.017(2) 0.023(2) 0.0020(18) -0.0004(19) 0.0108(19)
C20 0.018(2) 0.024(3) 0.017(2) -0.004(2) -0.004(2) 0.009(2)
C21 0.017(2) 0.016(2) 0.014(2) -0.0025(19) -0.0036(19) 0.0015(18)
C22 0.013(2) 0.024(3) 0.0084(19) -0.002(2) -0.0013(17) -0.0025(18)
C23 0.010(2) 0.013(2) 0.014(2) -0.0029(17) -0.0014(18) -0.0018(17)
C24 0.009(2) 0.012(2) 0.014(2) 0.0035(16) 0.0032(17) -0.0014(16)
C25 0.0072(19) 0.012(2) 0.016(2) 0.0006(16) 0.0023(18) -0.0046(17)
C26 0.013(2) 0.0080(19) 0.0137(19) -0.0034(17) -0.0007(17) 0.0005(16)
C27 0.021(2) 0.014(2) 0.014(2) -0.0050(19) 0.002(2) -0.0065(17)
C28 0.013(2) 0.0046(19) 0.017(2) 0.0021(16) 0.0002(19) -0.0015(16)
O1 0.0051(14) 0.0118(15) 0.0094(14) 0.0019(12) 0.0024(12) -0.0015(11)
O2 0.0050(14) 0.0105(15) 0.0149(15) -0.0010(12) 0.0052(12) 0.0019(12)
O3 0.0074(15) 0.0087(14) 0.0120(14) 0.0004(11) -0.0032(12) 0.0046(11)
O4 0.0066(15) 0.0113(15) 0.0125(15) -0.0018(12) 0.0003(12) -0.0040(12)
O5 0.0037(14) 0.0078(14) 0.0173(16) 0.0010(11) -0.0014(13) -0.0021(12)
O6 0.0075(14) 0.0103(15) 0.0151(15) 0.0015(12) 0.0024(13) -0.0031(12)
C29 0.0080(17) 0.0044(16) 0.0079(17) -0.0027(14) -0.0010(14) -0.0048(13)
C30 0.0039(16) 0.0064(17) 0.0072(16) -0.0001(14) -0.0003(14) -0.0013(13)
C31 0.0041(16) 0.0086(17) 0.0075(16) 0.0002(14) 0.0020(14) 0.0008(13)
C32 0.0060(16) 0.0057(16) 0.0071(16) 0.0006(14) -0.0001(14) 0.0038(13)
O7 0.0047(13) 0.0089(13) 0.0129(14) -0.0003(11) -0.0039(12) 0.0004(11)
O8 0.0078(14) 0.0091(14) 0.0136(14) 0.0020(11) -0.0024(12) 0.0010(11)
O9 0.0076(14) 0.0114(14) 0.0114(13) -0.0010(11) 0.0040(12) 0.0047(11)
O10 0.0055(13) 0.0105(14) 0.0128(14) 0.0017(11) 0.0027(12) -0.0062(11)
O11 0.0048(13) 0.0066(13) 0.0118(14) 0.0012(11) -0.0025(11) -0.0006(11)
O12 0.0101(14) 0.0095(14) 0.0138(14) -0.0018(12) -0.0016(12) -0.0045(12)
C33 0.0086(17) 0.0043(16) 0.0091(16) 0.0023(14) -0.0018(15) -0.0036(14)
C34 0.0046(16) 0.0068(17) 0.0070(16) -0.0008(13) 0.0014(14) -0.0018(14)
C35 0.0009(15) 0.0065(17) 0.0102(16) 0.0008(13) -0.0017(14) 0.0008(13)
C36 0.0070(17) 0.0081(17) 0.0047(15) -0.0004(14) -0.0023(14) 0.0004(13)
O1W 0.0233(19) 0.0127(16) 0.0170(16) 0.0060(15) -0.0065(15) -0.0027(13)
O2W 0.0172(17) 0.0093(15) 0.0255(18) -0.0048(14) -0.0002(15) -0.0022(13)
O3W 0.0138(17) 0.0119(16) 0.0227(17) 0.0042(13) -0.0016(15) -0.0046(13)
O4W 0.0082(15) 0.0123(15) 0.0095(14) 0.0018(13) -0.0012(12) -0.0019(11)
O5W 0.0075(14) 0.0099(14) 0.0098(14) -0.0026(12) -0.0003(12) 0.0039(11)
O6W 0.0089(15) 0.0136(16) 0.0113(14) -0.0029(13) -0.0001(13) -0.0055(12)
O7W 0.0187(18) 0.0106(15) 0.0137(15) -0.0071(14) 0.0046(14) -0.0016(12)
O8W 0.0131(16) 0.0117(16) 0.0211(17) 0.0013(13) 0.0070(14) 0.0005(14)
O9W 0.0070(15) 0.0163(16) 0.0082(14) 0.0030(12) 0.0024(12) 0.0041(12)

loop_
_atom_type_symbol
_atom_type_description
_atom_type_scat_dispersion_real
_atom_type_scat_dispersion_imag
_atom_type_scat_source
C C 0.0033 0.0000 'International Tables Vol C Tables 4.2.6.8 and 6.1.1.4'
H H 0.0000 0.0000 'International Tables Vol C Tables 4.2.6.8 and 6.1.1.4'
N N 0.0061 0.0000 'International Tables Vol C Tables 4.2.6.8 and 6.1.1.4'
O O 0.0106 0.0000 'International Tables Vol C Tables 4.2.6.8 and 6.1.1.4'

loop_
_geom_angle_atom_site_label_1
_geom_angle_atom_site_label_2
_geom_angle_atom_site_label_3
_geom_angle_site_symmetry_1
_geom_angle_site_symmetry_3
_geom_angle
_geom_angle_publ_flag
C1 N1 C11 . . 117.2(4) ?
C10 N2 C12 . . 123.5(4) ?
C10 N2 H2A . . 118.3 ?
C12 N2 H2A . . 118.3 ?
N1 C1 C2 . . 122.3(4) ?
N1 C1 C13 . . 116.6(4) ?
C2 C1 C13 . . 121.1(4) ?
C3 C2 C1 . . 120.3(4) ?
C3 C2 H2 . . 119.9 ?
C1 C2 H2 . . 119.9 ?
C2 C3 C4 . . 118.5(4) ?
C2 C3 H3 . . 120.8 ?
C4 C3 H3 . . 120.8 ?
C11 C4 C3 . . 116.5(4) ?
C11 C4 C5 . . 121.0(4) ?
C3 C4 C5 . . 122.6(4) ?
C6 C5 C4 . . 120.4(4) ?
C6 C5 H5 . . 119.8 ?
C4 C5 H5 . . 119.8 ?
C5 C6 C7 . . 120.7(4) ?
C5 C6 H6 . . 119.6 ?
C7 C6 H6 . . 119.6 ?
C12 C7 C8 . . 117.4(4) ?
C12 C7 C6 . . 119.3(4) ?
C8 C7 C6 . . 123.3(4) ?
C9 C8 C7 . . 120.4(4) ?
C9 C8 H8 . . 119.8 ?
C7 C8 H8 . . 119.8 ?
C8 C9 C10 . . 120.3(4) ?
C8 C9 H9 . . 119.9 ?
C10 C9 H9 . . 119.9 ?
N2 C10 C9 . . 118.6(4) ?
N2 C10 C14 . . 119.2(4) ?
C9 C10 C14 . . 122.2(4) ?
N1 C11 C4 . . 125.1(4) ?
N1 C11 C12 . . 116.7(4) ?
C4 C11 C12 . . 118.1(4) ?
N2 C12 C7 . . 119.8(4) ?
N2 C12 C11 . . 119.8(4) ?
C7 C12 C11 . . 120.4(4) ?
C1 C13 H13A . . 109.5 ?
C1 C13 H13B . . 109.5 ?
H13A C13 H13B . . 109.5 ?
C1 C13 H13C . . 109.5 ?
H13A C13 H13C . . 109.5 ?
H13B C13 H13C . . 109.5 ?
C10 C14 H14A . . 109.5 ?
C10 C14 H14B . . 109.5 ?
H14A C14 H14B . . 109.5 ?
C10 C14 H14C . . 109.5 ?
H14A C14 H14C . . 109.5 ?
H14B C14 H14C . . 109.5 ?
C15 N3 C25 . . 117.1(4) ?
C24 N4 C26 . . 123.2(4) ?
C24 N4 H4C . . 118.4 ?
C26 N4 H4C . . 118.4 ?
N3 C15 C16 . . 121.8(4) ?
N3 C15 C27 . . 116.9(4) ?
C16 C15 C27 . . 121.3(4) ?
C17 C16 C15 . . 120.6(4) ?
C17 C16 H16 . . 119.7 ?
C15 C16 H16 . . 119.7 ?
C16 C17 C18 . . 118.3(4) ?
C16 C17 H17 . . 120.8 ?
C18 C17 H17 . . 120.8 ?
C25 C18 C17 . . 117.1(4) ?
C25 C18 C19 . . 119.7(4) ?
C17 C18 C19 . . 123.2(4) ?
C20 C19 C18 . . 121.4(4) ?
C20 C19 H19 . . 119.3 ?
C18 C19 H19 . . 119.3 ?
C19 C20 C21 . . 121.0(5) ?
C19 C20 H20 . . 119.5 ?
C21 C20 H20 . . 119.5 ?
C26 C21 C22 . . 117.1(4) ?
C26 C21 C20 . . 118.6(4) ?
C22 C21 C20 . . 124.2(4) ?
C23 C22 C21 . . 121.0(4) ?
C23 C22 H22 . . 119.5 ?
C21 C22 H22 . . 119.5 ?
C22 C23 C24 . . 120.2(4) ?
C22 C23 H23 . . 119.9 ?
C24 C23 H23 . . 119.9 ?
N4 C24 C23 . . 118.6(4) ?
N4 C24 C28 . . 119.1(4) ?
C23 C24 C28 . . 122.3(4) ?
N3 C25 C18 . . 125.1(4) ?
N3 C25 C26 . . 116.8(4) ?
C18 C25 C26 . . 118.0(4) ?
N4 C26 C21 . . 119.9(4) ?
N4 C26 C25 . . 118.8(4) ?
C21 C26 C25 . . 121.3(4) ?
C15 C27 H27A . . 109.5 ?
C15 C27 H27B . . 109.5 ?
H27A C27 H27B . . 109.5 ?
C15 C27 H27C . . 109.5 ?
H27A C27 H27C . . 109.5 ?
H27B C27 H27C . . 109.5 ?
C24 C28 H28A . . 109.5 ?
C24 C28 H28B . . 109.5 ?
H28A C28 H28B . . 109.5 ?
C24 C28 H28C . . 109.5 ?
H28A C28 H28C . . 109.5 ?
H28B C28 H28C . . 109.5 ?
C29 O1 H1 . . 116(3) ?
C30 O3 H3B . . 109.5 ?
C31 O4 H4 . . 109.5 ?
O2 C29 O1 . . 125.0(4) ?
O2 C29 C30 . . 121.9(4) ?
O1 C29 C30 . . 113.0(4) ?
O3 C30 C31 . . 111.2(3) ?
O3 C30 C29 . . 108.9(3) ?
C31 C30 C29 . . 111.0(4) ?
O3 C30 H30 . . 108.6 ?
C31 C30 H30 . . 108.6 ?
C29 C30 H30 . . 108.6 ?
O4 C31 C30 . . 111.4(3) ?
O4 C31 C32 . . 109.1(3) ?
C30 C31 C32 . . 110.9(4) ?
O4 C31 H31 . . 108.5 ?
C30 C31 H31 . . 108.5 ?
C32 C31 H31 . . 108.5 ?
O6 C32 O5 . . 124.0(4) ?
O6 C32 C31 . . 120.9(4) ?
O5 C32 C31 . . 115.1(4) ?
C33 O7 H7 . . 111(3) ?
C34 O9 H9C . . 109.5 ?
C35 O10 H10A . . 109.5 ?
O8 C33 O7 . . 125.2(4) ?
O8 C33 C34 . . 121.6(4) ?
O7 C33 C34 . . 113.2(4) ?
O9 C34 C33 . . 108.6(4) ?
O9 C34 C35 . . 111.5(3) ?
C33 C34 C35 . . 111.3(4) ?
O9 C34 H34 . . 108.5 ?
C33 C34 H34 . . 108.5 ?
C35 C34 H34 . . 108.5 ?
O10 C35 C36 . . 109.6(4) ?
O10 C35 C34 . . 111.2(3) ?
C36 C35 C34 . . 109.7(4) ?
O10 C35 H35 . . 108.8 ?
C36 C35 H35 . . 108.8 ?
C34 C35 H35 . . 108.8 ?
O12 C36 O11 . . 125.4(4) ?
O12 C36 C35 . . 119.4(4) ?
O11 C36 C35 . . 115.1(4) ?
H1A O1W H1B . . 103(4) ?
H2C O2W H2D . . 103 ?
H3C O3W H3D . . 102(4) ?
H4A O4W H4B . . 101(4) ?
H5A O5W H5B . . 101(3) ?
H6A O6W H6B . . 105(4) ?
H7A O7W H7B . . 102(4) ?
H8A O8W H8B . . 98(4) ?
H9A O9W H9B . . 102(4) ?

loop_
_geom_bond_atom_site_label_1
_geom_bond_atom_site_label_2
_geom_bond_site_symmetry_2
_geom_bond_distance
_geom_bond_publ_flag
N1 C1 . 1.324(5) ?
N1 C11 . 1.354(5) ?
N2 C10 . 1.338(6) ?
N2 C12 . 1.355(5) ?
N2 H2A . 0.8800 ?
C1 C2 . 1.419(6) ?
C1 C13 . 1.494(6) ?
C2 C3 . 1.369(6) ?
C2 H2 . 0.9500 ?
C3 C4 . 1.426(6) ?
C3 H3 . 0.9500 ?
C4 C11 . 1.398(6) ?
C4 C5 . 1.434(6) ?
C5 C6 . 1.355(7) ?
C5 H5 . 0.9500 ?
C6 C7 . 1.438(6) ?
C6 H6 . 0.9500 ?
C7 C12 . 1.406(6) ?
C7 C8 . 1.415(6) ?
C8 C9 . 1.371(7) ?
C8 H8 . 0.9500 ?
C9 C10 . 1.399(6) ?
C9 H9 . 0.9500 ?
C10 C14 . 1.503(6) ?
C11 C12 . 1.445(6) ?
C13 H13A . 0.9800 ?
C13 H13B . 0.9800 ?
C13 H13C . 0.9800 ?
C14 H14A . 0.9800 ?
C14 H14B . 0.9800 ?
C14 H14C . 0.9800 ?
N3 C15 . 1.335(6) ?
N3 C25 . 1.356(6) ?
N4 C24 . 1.340(5) ?
N4 C26 . 1.360(6) ?
N4 H4C . 0.8800 ?
C15 C16 . 1.431(6) ?
C15 C27 . 1.486(7) ?
C16 C17 . 1.371(7) ?
C16 H16 . 0.9500 ?
C17 C18 . 1.414(6) ?
C17 H17 . 0.9500 ?
C18 C25 . 1.405(6) ?
C18 C19 . 1.442(7) ?
C19 C20 . 1.344(7) ?
C19 H19 . 0.9500 ?
C20 C21 . 1.436(7) ?
C20 H20 . 0.9500 ?
C21 C26 . 1.400(6) ?
C21 C22 . 1.421(7) ?
C22 C23 . 1.356(7) ?
C22 H22 . 0.9500 ?
C23 C24 . 1.405(6) ?
C23 H23 . 0.9500 ?
C24 C28 . 1.503(6) ?
C25 C26 . 1.447(6) ?
C27 H27A . 0.9800 ?
C27 H27B . 0.9800 ?
C27 H27C . 0.9800 ?
C28 H28A . 0.9800 ?
C28 H28B . 0.9800 ?
C28 H28C . 0.9800 ?
O1 C29 . 1.307(5) ?
O1 H1 . 0.99(6) ?
O2 C29 . 1.217(5) ?
O3 C30 . 1.422(5) ?
O3 H3B . 0.8400 ?
O4 C31 . 1.418(5) ?
O4 H4 . 0.8400 ?
O5 C32 . 1.294(5) ?
O6 C32 . 1.236(5) ?
C29 C30 . 1.529(6) ?
C30 C31 . 1.524(6) ?
C30 H30 . 1.0000 ?
C31 C32 . 1.530(6) ?
C31 H31 . 1.0000 ?
O7 C33 . 1.309(5) ?
O7 H7 . 0.91(6) ?
O8 C33 . 1.219(5) ?
O9 C34 . 1.412(5) ?
O9 H9C . 0.8400 ?
O10 C35 . 1.411(5) ?
O10 H10A . 0.8400 ?
O11 C36 . 1.287(5) ?
O12 C36 . 1.230(5) ?
C33 C34 . 1.524(6) ?
C34 C35 . 1.542(6) ?
C34 H34 . 1.0000 ?
C35 C36 . 1.530(6) ?
C35 H35 . 1.0000 ?
O1W H1A . 0.87(4) ?
O1W H1B . 0.87(4) ?
O2W H2C . 0.86(4) ?
O2W H2D . 0.88 ?
O3W H3C . 0.87(4) ?
O3W H3D . 0.87(4) ?
O4W H4A . 0.87(4) ?
O4W H4B . 0.87(4) ?
O5W H5A . 0.87(4) ?
O5W H5B . 0.87(4) ?
O6W H6A . 0.87(4) ?
O6W H6B . 0.86(3) ?
O7W H7A . 0.87(4) ?
O7W H7B . 0.87(4) ?
O8W H8A . 0.87(4) ?
O8W H8B . 0.87(2) ?
O9W H9A . 0.86(4) ?
O9W H9B . 0.87(4) ?

loop_
_geom_hbond_atom_site_label_D
_geom_hbond_atom_site_label_H
_geom_hbond_atom_site_label_A
_geom_hbond_site_symmetry_A
_geom_hbond_distance_DH
_geom_hbond_distance_HA
_geom_hbond_distance_DA
_geom_hbond_angle_DHA
N2 H2A O1W . 0.88 1.97 2.820(5) 162.1
N4 H4C O7W . 0.88 1.98 2.814(5) 158.6
O4 H4 O6W . 0.84 1.80 2.633(5) 174.6
O9 H9C O5W . 0.84 1.83 2.673(4) 176.6
O10 H10A O4W . 0.84 1.79 2.627(5) 172.1
O2W H2C O11 . 0.86(4) 1.97(2) 2.783(4) 157(4)
O3W H3C O5 . 0.87(4) 1.95(2) 2.798(5) 168(5)
O2W H2D O8W . 0.88 2.42 2.903(5) 115
O5W H5A O3 . 0.87(4) 2.04(3) 2.827(4) 151(5)
O5W H5A O2 . 0.87(4) 2.35(4) 3.020(4) 135(5)
O8W H8B O2W . 0.87(2) 2.03(2) 2.903(5) 178(5)
O9W H9A O2 . 0.86(4) 1.89(2) 2.744(4) 175(5)
O9W H9B O9 . 0.87(4) 2.08(4) 2.849(4) 147(5)
O9W H9B O8 . 0.87(4) 2.26(4) 2.958(4) 137(5)
O1 H1 O5 1_455 0.99(6) 1.49(6) 2.473(4) 172(5)
O7 H7 O11 1_455 0.91(6) 1.60(6) 2.496(4) 167(5)
O4W H4B O12 1_455 0.87(2) 1.85(2) 2.720(5) 178(6)
O6W H6B O6 1_455 0.86(3) 1.93(2) 2.776(5) 167(5)
O3 H3B O9W 1_655 0.84 1.81 2.647(5) 173.3
O5W H5B O8 1_655 0.87(4) 1.91(2) 2.761(4) 168(5)
O1W H1A O2W 4 0.87(4) 2.22(3) 3.062(5) 161(5)
O1W H1B O5W 4 0.87(4) 1.96(2) 2.811(5) 168(6)
O3W H3D O8W 4 0.87(4) 2.02(2) 2.876(5) 168(5)
O4W H4A O10 3_456 0.87(4) 1.99(3) 2.815(4) 160(5)
O4W H4A O12 3_456 0.87(4) 2.40(4) 2.998(4) 127(4)
O6W H6A O4 3_455 0.87(4) 2.15(4) 2.892(4) 143(5)
O6W H6A O6 3_455 0.87(4) 2.19(4) 2.909(5) 140(5)
O7W H7A O3W 4_645 0.87(4) 2.17(3) 2.988(5) 156(5)
O7W H7B O9W 4_545 0.87(4) 2.02(2) 2.869(5) 165(5)
O8W H8A O1 4_545 0.87(4) 2.06(2) 2.926(5) 170(5)

loop_
_geom_torsion_atom_site_label_1
_geom_torsion_atom_site_label_2
_geom_torsion_atom_site_label_3
_geom_torsion_atom_site_label_4
_geom_torsion_site_symmetry_1
_geom_torsion_site_symmetry_2
_geom_torsion_site_symmetry_3
_geom_torsion_site_symmetry_4
_geom_torsion
_geom_torsion_publ_flag
C11 N1 C1 C2 . . . . 2.7(7) ?
C11 N1 C1 C13 . . . . -175.5(4) ?
N1 C1 C2 C3 . . . . -2.3(8) ?
C13 C1 C2 C3 . . . . 175.8(5) ?
C1 C2 C3 C4 . . . . -0.2(7) ?
C2 C3 C4 C11 . . . . 2.1(7) ?
C2 C3 C4 C5 . . . . -177.6(5) ?
C11 C4 C5 C6 . . . . -3.0(7) ?
C3 C4 C5 C6 . . . . 176.6(5) ?
C4 C5 C6 C7 . . . . 3.3(7) ?
C5 C6 C7 C12 . . . . -0.5(7) ?
C5 C6 C7 C8 . . . . -179.4(5) ?
C12 C7 C8 C9 . . . . 3.1(7) ?
C6 C7 C8 C9 . . . . -177.9(5) ?
C7 C8 C9 C10 . . . . -1.4(8) ?
C12 N2 C10 C9 . . . . 0.9(7) ?
C12 N2 C10 C14 . . . . -179.4(4) ?
C8 C9 C10 N2 . . . . -0.7(7) ?
C8 C9 C10 C14 . . . . 179.6(5) ?
C1 N1 C11 C4 . . . . -0.6(7) ?
C1 N1 C11 C12 . . . . 177.5(4) ?
C3 C4 C11 N1 . . . . -1.8(7) ?
C5 C4 C11 N1 . . . . 177.9(5) ?
C3 C4 C11 C12 . . . . -179.9(4) ?
C5 C4 C11 C12 . . . . -0.2(7) ?
C10 N2 C12 C7 . . . . 1.0(7) ?
C10 N2 C12 C11 . . . . -178.2(4) ?
C8 C7 C12 N2 . . . . -2.9(7) ?
C6 C7 C12 N2 . . . . 178.1(4) ?
C8 C7 C12 C11 . . . . 176.2(4) ?
C6 C7 C12 C11 . . . . -2.8(7) ?
N1 C11 C12 N2 . . . . 4.0(6) ?
C4 C11 C12 N2 . . . . -177.8(4) ?
N1 C11 C12 C7 . . . . -175.2(4) ?
C4 C11 C12 C7 . . . . 3.0(7) ?
C25 N3 C15 C16 . . . . 0.3(6) ?
C25 N3 C15 C27 . . . . 179.7(4) ?
N3 C15 C16 C17 . . . . -1.0(7) ?
C27 C15 C16 C17 . . . . 179.7(5) ?
C15 C16 C17 C18 . . . . 0.4(7) ?
C16 C17 C18 C25 . . . . 0.8(7) ?
C16 C17 C18 C19 . . . . -178.4(5) ?
C25 C18 C19 C20 . . . . -0.6(7) ?
C17 C18 C19 C20 . . . . 178.6(5) ?
C18 C19 C20 C21 . . . . 0.5(8) ?
C19 C20 C21 C26 . . . . -0.2(8) ?
C19 C20 C21 C22 . . . . -177.5(5) ?
C26 C21 C22 C23 . . . . 0.0(7) ?
C20 C21 C22 C23 . . . . 177.4(5) ?
C21 C22 C23 C24 . . . . 0.4(7) ?
C26 N4 C24 C23 . . . . -1.6(7) ?
C26 N4 C24 C28 . . . . 178.9(4) ?
C22 C23 C24 N4 . . . . 0.4(7) ?
C22 C23 C24 C28 . . . . 179.9(5) ?
C15 N3 C25 C18 . . . . 1.0(7) ?
C15 N3 C25 C26 . . . . 178.4(4) ?
C17 C18 C25 N3 . . . . -1.6(7) ?
C19 C18 C25 N3 . . . . 177.7(4) ?
C17 C18 C25 C26 . . . . -179.0(4) ?
C19 C18 C25 C26 . . . . 0.3(7) ?
C24 N4 C26 C21 . . . . 2.0(7) ?
C24 N4 C26 C25 . . . . -176.6(4) ?
C22 C21 C26 N4 . . . . -1.1(7) ?
C20 C21 C26 N4 . . . . -178.7(5) ?
C22 C21 C26 C25 . . . . 177.4(5) ?
C20 C21 C26 C25 . . . . -0.1(7) ?
N3 C25 C26 N4 . . . . 1.1(6) ?
C18 C25 C26 N4 . . . . 178.7(4) ?
N3 C25 C26 C21 . . . . -177.5(4) ?
C18 C25 C26 C21 . . . . 0.1(7) ?
O2 C29 C30 O3 . . . . 11.4(6) ?
O1 C29 C30 O3 . . . . -169.4(3) ?
O2 C29 C30 C31 . . . . 134.1(4) ?
O1 C29 C30 C31 . . . . -46.7(5) ?
O3 C30 C31 O4 . . . . 60.1(4) ?
C29 C30 C31 O4 . . . . -61.2(5) ?
O3 C30 C31 C32 . . . . -61.5(5) ?
C29 C30 C31 C32 . . . . 177.1(3) ?
O4 C31 C32 O6 . . . . 4.8(6) ?
C30 C31 C32 O6 . . . . 127.8(4) ?
O4 C31 C32 O5 . . . . -176.0(3) ?
C30 C31 C32 O5 . . . . -53.1(5) ?
O8 C33 C34 O9 . . . . 13.3(6) ?
O7 C33 C34 O9 . . . . -168.2(3) ?
O8 C33 C34 C35 . . . . 136.4(4) ?
O7 C33 C34 C35 . . . . -45.1(5) ?
O9 C34 C35 O10 . . . . 58.9(4) ?
C33 C34 C35 O10 . . . . -62.5(5) ?
O9 C34 C35 C36 . . . . -62.5(5) ?
C33 C34 C35 C36 . . . . 176.1(3) ?
O10 C35 C36 O12 . . . . 1.5(6) ?
C34 C35 C36 O12 . . . . 123.8(4) ?
O10 C35 C36 O11 . . . . 179.6(3) ?
C34 C35 C36 O11 . . . . -58.1(5) ?
